data_2016450
loop_
_publ_author_name
'Janice M. Rubin-Preminger'
'Leonid Kozlov'
'Israel Goldberg'

_publ_section_title
;
 Hydrogen-bonding and \p--\p stacking interactions in
 aquachloridobis(1,10-phenanthroline)cobalt(II) chloride
 dichloridobis(1,10-phenanthroline)cobalt(II) hexahydrate
;
_journal_coeditor_code SK3176
_journal_issue 2
_journal_name_full 'Acta Crystallographica Section C'
_journal_page_first m83
_journal_page_last m86
_journal_paper_doi 10.1107/S0108270107064803
_journal_volume 64
_journal_year 2008
_chemical_formula_iupac '[Co Cl (C12 H8 N2)2 (H2 O)] Cl, [Co Cl2 (C12 H8 N2)2], 6H2 O'
_chemical_formula_moiety 'C24 H16 Cl2 Co N4, C24 H18 Cl Co N4 O +, Cl-, 6(H2 O)'
_chemical_formula_sum 'C48 H46 Cl4 Co2 N8 O7'
_chemical_formula_weight 1106.59
_chemical_name_systematic
;
aquachloridobis(1,10-phenanthroline)cobalt(II) chloride
dichloridobis(1,10-phenanthroline)cobalt(II) hexahydrate
;
_space_group_IT_number 14
_symmetry_cell_setting monoclinic
_symmetry_space_group_name_Hall '-P 2ybc'
_symmetry_space_group_name_H-M 'P 1 21/c 1'
_atom_sites_solution_hydrogens geom
_atom_sites_solution_primary direct
_atom_sites_solution_secondary difmap
_audit_creation_method SHELXL-97
_cell_angle_alpha 90.00
_cell_angle_beta 98.7921(7)
_cell_angle_gamma 90.00
_cell_formula_units_Z 4
_cell_length_a 14.0905(2)
_cell_length_b 23.9088(3)
_cell_length_c 14.2504(2)
_cell_measurement_reflns_used 9880
_cell_measurement_temperature 110(2)
_cell_measurement_theta_max 27.86
_cell_measurement_theta_min 2.37
_cell_volume 4744.36(11)
_computing_cell_refinement 'Denzo (Otwinowski & Minor, 1997)'
_computing_data_collection 'Collect (Nonius, 1999)'
_computing_data_reduction 'Denzo (Otwinowski & Minor, 1997)'
_computing_molecular_graphics
;
ORTEPIII (Burnett & Johnson, 1996) and
Mercury (Macrae <i>et al.</i>,  2006)
;
_computing_publication_material 'SHELXL97 (Sheldrick, 1997)'
_computing_structure_refinement 'SHELXL97 (Sheldrick, 1997)'
_computing_structure_solution 'SIR97 (Altomare <i>et al.</i>,  1999)'
_diffrn_ambient_temperature 110(2)
_diffrn_detector_area_resol_mean 12.8
_diffrn_measured_fraction_theta_full 0.988
_diffrn_measured_fraction_theta_max 0.988
_diffrn_measurement_device_type 'Nonius KappaCCD'
_diffrn_measurement_method '1 deg. \f scans'
_diffrn_radiation_monochromator graphite
_diffrn_radiation_source 'fine-focus sealed tube'
_diffrn_radiation_type MoK\a
_diffrn_radiation_wavelength 0.71073
_diffrn_reflns_av_R_equivalents 0.0710
_diffrn_reflns_av_sigmaI/netI 0.0827
_diffrn_reflns_limit_h_max 18
_diffrn_reflns_limit_h_min 0
_diffrn_reflns_limit_k_max 30
_diffrn_reflns_limit_k_min 0
_diffrn_reflns_limit_l_max 18
_diffrn_reflns_limit_l_min -18
_diffrn_reflns_number 33988
_diffrn_reflns_theta_full 27.86
_diffrn_reflns_theta_max 27.86
_diffrn_reflns_theta_min 2.37
_diffrn_standards_number 0
_exptl_absorpt_coefficient_mu 0.986
_exptl_absorpt_correction_T_max 0.8272
_exptl_absorpt_correction_T_min 0.7906
_exptl_absorpt_correction_type multi-scan
_exptl_absorpt_process_details '(Blessing, 1995)'
_exptl_crystal_colour red
_exptl_crystal_density_diffrn 1.549
_exptl_crystal_density_method 'not measured'
_exptl_crystal_description cubes
_exptl_crystal_F_000 2272
_exptl_crystal_size_max 0.25
_exptl_crystal_size_mid 0.20
_exptl_crystal_size_min 0.20
_refine_diff_density_max 1.340
_refine_diff_density_min -1.142
_refine_ls_extinction_method none
_refine_ls_goodness_of_fit_ref 1.019
_refine_ls_hydrogen_treatment constr
_refine_ls_matrix_type fullcycle
_refine_ls_number_parameters 641
_refine_ls_number_reflns 11176
_refine_ls_number_restraints 0
_refine_ls_restrained_S_all 1.019
_refine_ls_R_factor_all 0.1148
_refine_ls_R_factor_gt 0.0621
_refine_ls_shift/su_max 0.043
_refine_ls_shift/su_mean 0.000
_refine_ls_structure_factor_coef Fsqd
_refine_ls_weighting_details 'calc w=1/[\s^2^(Fo^2^)+(0.0884P)^2^+3.9707P] where P=(Fo^2^+2Fc^2^)/3'
_refine_ls_weighting_scheme calc
_refine_ls_wR_factor_gt 0.1515
_refine_ls_wR_factor_ref 0.1789
_reflns_number_gt 6868
_reflns_number_total 11176
_reflns_threshold_expression >2sigma(I)
_cod_data_source_file sk3176.cif
_cod_data_source_block I
_cod_original_sg_symbol_H-M 'P 21/c'
_cod_database_code 2016450
_cod_database_fobs_code 2016450

loop_
_symmetry_equiv_pos_as_xyz
'x, y, z'
'-x, y+1/2, -z+1/2'
'-x, -y, -z'
'x, -y-1/2, z-1/2'

loop_
_atom_site_type_symbol
_atom_site_label
_atom_site_fract_x
_atom_site_fract_y
_atom_site_fract_z
_atom_site_U_iso_or_equiv
_atom_site_adp_type
_atom_site_calc_flag
_atom_site_refinement_flags
_atom_site_occupancy
_atom_site_disorder_assembly
_atom_site_disorder_group
C C1 0.4003(3) 0.55556(16) 0.2711(3) 0.0277(9) Uani d . 1 . .
H H1 0.4043 0.5760 0.3287 0.033 Uiso calc R 1 . .
C C2 0.4053(3) 0.49726(17) 0.2752(3) 0.0292(9) Uani d . 1 . .
H H2 0.4124 0.4787 0.3348 0.035 Uiso calc R 1 . .
C C3 0.3999(3) 0.46692(16) 0.1930(3) 0.0288(9) Uani d . 1 . .
H H3 0.4031 0.4272 0.1954 0.035 Uiso calc R 1 . .
C C4 0.3895(3) 0.49485(16) 0.1050(3) 0.0244(8) Uani d . 1 . .
C C5 0.3824(3) 0.46726(15) 0.0149(3) 0.0259(9) Uani d . 1 . .
H H5 0.3837 0.4276 0.0128 0.031 Uiso calc R 1 . .
C C6 0.3739(3) 0.49658(16) -0.0674(3) 0.0261(9) Uani d . 1 . .
H H6 0.3681 0.4771 -0.1262 0.031 Uiso calc R 1 . .
C C7 0.3735(3) 0.55655(16) -0.0669(3) 0.0243(8) Uani d . 1 . .
C C8 0.3682(3) 0.58944(17) -0.1502(3) 0.0270(9) Uani d . 1 . .
H H8 0.3645 0.5722 -0.2107 0.032 Uiso calc R 1 . .
C C9 0.3686(3) 0.64690(17) -0.1421(3) 0.0295(9) Uani d . 1 . .
H H9 0.3655 0.6697 -0.1970 0.035 Uiso calc R 1 . .
C C10 0.3736(3) 0.67137(16) -0.0525(3) 0.0261(9) Uani d . 1 . .
H H10 0.3736 0.7110 -0.0483 0.031 Uiso calc R 1 . .
C C11 0.3859(3) 0.55395(16) 0.1075(3) 0.0230(8) Uani d . 1 . .
C C12 0.3786(3) 0.58509(16) 0.0202(3) 0.0237(8) Uani d . 1 . .
C C13 0.6006(3) 0.64456(16) 0.1951(3) 0.0268(9) Uani d . 1 . .
H H13 0.5827 0.6072 0.2070 0.032 Uiso calc R 1 . .
C C14 0.6974(3) 0.65613(16) 0.1976(3) 0.0289(9) Uani d . 1 . .
H H14 0.7437 0.6271 0.2090 0.035 Uiso calc R 1 . .
C C15 0.7256(3) 0.71033(16) 0.1833(3) 0.0275(9) Uani d . 1 . .
H H15 0.7916 0.7191 0.1854 0.033 Uiso calc R 1 . .
C C16 0.6553(3) 0.75235(16) 0.1657(3) 0.0231(8) Uani d . 1 . .
C C17 0.6778(3) 0.81001(16) 0.1512(3) 0.0275(9) Uani d . 1 . .
H H17 0.7430 0.8213 0.1558 0.033 Uiso calc R 1 . .
C C18 0.6066(3) 0.84865(17) 0.1310(3) 0.0286(9) Uani d . 1 . .
H H18 0.6228 0.8865 0.1211 0.034 Uiso calc R 1 . .
C C19 0.5075(3) 0.83299(16) 0.1243(3) 0.0253(9) Uani d . 1 . .
C C20 0.4308(3) 0.87144(17) 0.1018(3) 0.0307(9) Uani d . 1 . .
H H20 0.4434 0.9096 0.0899 0.037 Uiso calc R 1 . .
C C21 0.3379(3) 0.85285(17) 0.0974(3) 0.0310(9) Uani d . 1 . .
H H21 0.2857 0.8781 0.0829 0.037 Uiso calc R 1 . .
C C22 0.3209(3) 0.79655(16) 0.1145(3) 0.0272(9) Uani d . 1 . .
H H22 0.2564 0.7843 0.1118 0.033 Uiso calc R 1 . .
C C23 0.5588(3) 0.73647(16) 0.1613(3) 0.0228(8) Uani d . 1 . .
C C24 0.4826(3) 0.77701(15) 0.1398(3) 0.0229(8) Uani d . 1 . .
N N25 0.3900(2) 0.58349(13) 0.1893(2) 0.0238(7) Uani d . 1 . .
N N26 0.3785(2) 0.64207(13) 0.0272(2) 0.0224(7) Uani d . 1 . .
N N27 0.5316(2) 0.68246(13) 0.1770(2) 0.0242(7) Uani d . 1 . .
N N28 0.3907(2) 0.75939(13) 0.1342(2) 0.0240(7) Uani d . 1 . .
Cl Cl29 0.38626(8) 0.69405(4) 0.33589(7) 0.0321(2) Uani d . 1 . .
Cl Cl30 0.20582(9) 0.67114(5) 0.13647(8) 0.0395(3) Uani d . 1 . .
Co Co31 0.37999(4) 0.67221(2) 0.16867(4) 0.02126(14) Uani d . 1 . .
C C32 0.2773(3) 0.32646(17) 0.1056(3) 0.0300(9) Uani d . 1 . .
H H32 0.2708 0.3653 0.1167 0.036 Uiso calc R 1 . .
C C33 0.3690(3) 0.30521(19) 0.1058(3) 0.0343(10) Uani d . 1 . .
H H33 0.4232 0.3293 0.1145 0.041 Uiso calc R 1 . .
C C34 0.3801(3) 0.24854(19) 0.0931(3) 0.0339(10) Uani d . 1 . .
H H34 0.4424 0.2329 0.0950 0.041 Uiso calc R 1 . .
C C35 0.2984(3) 0.21428(17) 0.0774(3) 0.0296(9) Uani d . 1 . .
C C36 0.3031(4) 0.15465(18) 0.0642(3) 0.0343(10) Uani d . 1 . .
H H36 0.3639 0.1369 0.0680 0.041 Uiso calc R 1 . .
C C37 0.2222(4) 0.12382(18) 0.0465(3) 0.0378(11) Uani d . 1 . .
H H37 0.2271 0.0845 0.0385 0.045 Uiso calc R 1 . .
C C38 0.1286(4) 0.14898(17) 0.0394(3) 0.0341(10) Uani d . 1 . .
C C39 0.0427(4) 0.11885(18) 0.0175(3) 0.0398(11) Uani d . 1 . .
H H39 0.0438 0.0798 0.0057 0.048 Uiso calc R 1 . .
C C40 -0.0435(4) 0.14684(19) 0.0135(3) 0.0416(12) Uani d . 1 . .
H H40 -0.1025 0.1272 -0.0012 0.050 Uiso calc R 1 . .
C C41 -0.0432(3) 0.20445(18) 0.0312(3) 0.0345(10) Uani d . 1 . .
H H41 -0.1031 0.2231 0.0286 0.041 Uiso calc R 1 . .
C C42 0.2085(3) 0.23969(16) 0.0747(3) 0.0274(9) Uani d . 1 . .
C C43 0.1220(3) 0.20720(16) 0.0546(3) 0.0268(9) Uani d . 1 . .
C C44 0.1078(3) 0.42893(17) 0.2111(3) 0.0318(10) Uani d . 1 . .
H H44 0.1003 0.4070 0.2650 0.038 Uiso calc R 1 . .
C C45 0.1374(3) 0.48476(18) 0.2251(3) 0.0369(11) Uani d . 1 . .
H H45 0.1508 0.4999 0.2873 0.044 Uiso calc R 1 . .
C C46 0.1465(3) 0.51722(17) 0.1472(3) 0.0349(10) Uani d . 1 . .
H H46 0.1657 0.5552 0.1551 0.042 Uiso calc R 1 . .
C C47 0.1272(3) 0.49367(16) 0.0553(3) 0.0310(10) Uani d . 1 . .
C C48 0.1335(3) 0.52386(17) -0.0295(4) 0.0360(11) Uani d . 1 . .
H H48 0.1515 0.5622 -0.0252 0.043 Uiso calc R 1 . .
C C49 0.1147(3) 0.49968(18) -0.1154(3) 0.0362(11) Uani d . 1 . .
H H49 0.1203 0.5211 -0.1705 0.043 Uiso calc R 1 . .
C C50 0.0860(3) 0.44150(17) -0.1258(3) 0.0288(9) Uani d . 1 . .
C C51 0.0635(3) 0.41416(19) -0.2135(3) 0.0348(10) Uani d . 1 . .
H H51 0.0666 0.4336 -0.2710 0.042 Uiso calc R 1 . .
C C52 0.0371(3) 0.35911(19) -0.2150(3) 0.0328(10) Uani d . 1 . .
H H52 0.0227 0.3398 -0.2736 0.039 Uiso calc R 1 . .
C C53 0.0314(3) 0.33136(17) -0.1291(3) 0.0280(9) Uani d . 1 . .
H H53 0.0120 0.2933 -0.1313 0.034 Uiso calc R 1 . .
C C54 0.0992(3) 0.43698(16) 0.0486(3) 0.0263(9) Uani d . 1 . .
C C55 0.0785(3) 0.41121(16) -0.0434(3) 0.0271(9) Uani d . 1 . .
N N56 0.1981(2) 0.29568(13) 0.0907(2) 0.0260(7) Uani d . 1 . .
N N57 0.0369(2) 0.23429(14) 0.0514(2) 0.0286(8) Uani d . 1 . .
N N58 0.0898(2) 0.40538(13) 0.1257(2) 0.0264(7) Uani d . 1 . .
N N59 0.0520(2) 0.35603(14) -0.0453(2) 0.0279(8) Uani d . 1 . .
Cl Cl60 0.05511(8) 0.29552(4) 0.25788(7) 0.0326(2) Uani d . 1 . .
O O61 -0.1083(2) 0.33240(10) 0.07215(17) 0.0281(7) Uani d . 1 . .
H H61A -0.1371 0.3314 0.0106 0.034 Uiso d R 1 . .
H H61B -0.1370 0.3103 0.1108 0.034 Uiso d R 1 . .
Co Co62 0.05181(4) 0.32047(2) 0.09281(4) 0.02421(15) Uani d . 1 . .
O O63 0.2033(3) 0.62453(18) 0.3507(3) 0.0658(11) Uani d . 1 . .
H H63A 0.2575 0.6444 0.3470 0.079 Uiso d . 1 . .
H H63B 0.2085 0.5917 0.3856 0.079 Uiso d . 1 . .
O O64 0.2185(3) 0.52729(16) 0.4533(3) 0.0661(11) Uani d . 1 . .
H H64A 0.1927 0.5260 0.5092 0.079 Uiso d . 1 . .
H H64B 0.2767 0.5112 0.4749 0.079 Uiso d . 1 . .
O O65 0.3321(3) 0.47836(14) 0.7064(2) 0.0585(11) Uani d . 1 . .
H H65A 0.2700 0.4846 0.6972 0.070 Uiso d . 1 . .
H H65B 0.3615 0.4783 0.6507 0.070 Uiso d . 1 . .
O O66 0.1333(4) 0.6334(3) 0.7175(4) 0.110(2) Uani d . 1 . .
H H66A 0.0789 0.6532 0.7230 0.132 Uiso d . 1 . .
H H66B 0.1330 0.5982 0.6905 0.132 Uiso d . 1 . .
O O67 0.1886(5) 0.7330(3) 0.8100(5) 0.147(3) Uani d . 1 . .
O O68 0.3928(6) 0.4721(4) 0.5183(6) 0.066(2) Uani d P 0.50 A 1
O O69 0.1356(8) 0.5197(4) 0.6388(5) 0.080(3) Uani d P 0.50 B 1
Cl Cl70 0.41358(16) 0.47596(9) 0.52169(14) 0.0335(5) Uani d P 0.50 C 2
Cl Cl71 0.13496(19) 0.52574(10) 0.63260(19) 0.0503(6) Uani d P 0.50 D 2

loop_
_atom_site_aniso_label
_atom_site_aniso_U_11
_atom_site_aniso_U_22
_atom_site_aniso_U_33
_atom_site_aniso_U_12
_atom_site_aniso_U_13
_atom_site_aniso_U_23
C1 0.032(2) 0.028(2) 0.023(2) -0.0028(17) 0.0037(17) -0.0019(17)
C2 0.031(2) 0.029(2) 0.026(2) -0.0034(17) 0.0008(18) 0.0066(17)
C3 0.028(2) 0.024(2) 0.033(2) -0.0019(16) 0.0015(18) 0.0040(18)
C4 0.024(2) 0.0221(19) 0.026(2) -0.0015(15) 0.0013(16) -0.0001(16)
C5 0.026(2) 0.0175(18) 0.034(2) -0.0008(15) 0.0044(18) -0.0044(17)
C6 0.028(2) 0.027(2) 0.024(2) 0.0001(16) 0.0063(17) -0.0085(17)
C7 0.020(2) 0.029(2) 0.0233(19) -0.0006(15) 0.0041(16) 0.0006(16)
C8 0.028(2) 0.036(2) 0.0169(18) -0.0024(17) 0.0030(16) -0.0032(16)
C9 0.033(2) 0.032(2) 0.023(2) -0.0019(18) 0.0034(18) 0.0049(17)
C10 0.031(2) 0.0211(19) 0.027(2) 0.0003(16) 0.0068(17) 0.0037(17)
C11 0.020(2) 0.0254(19) 0.0236(19) -0.0007(15) 0.0019(16) 0.0013(16)
C12 0.019(2) 0.027(2) 0.025(2) -0.0010(15) 0.0037(16) 0.0007(16)
C13 0.029(2) 0.0220(19) 0.030(2) 0.0000(16) 0.0056(17) -0.0003(17)
C14 0.027(2) 0.026(2) 0.034(2) 0.0045(16) 0.0042(18) -0.0020(18)
C15 0.026(2) 0.031(2) 0.026(2) -0.0015(17) 0.0051(17) -0.0035(17)
C16 0.026(2) 0.0242(19) 0.0195(19) -0.0033(16) 0.0040(16) -0.0043(16)
C17 0.029(2) 0.027(2) 0.028(2) -0.0063(17) 0.0079(18) -0.0015(17)
C18 0.036(3) 0.024(2) 0.027(2) -0.0027(17) 0.0089(18) 0.0005(17)
C19 0.035(2) 0.0222(19) 0.0187(18) 0.0018(16) 0.0034(17) -0.0046(15)
C20 0.039(3) 0.025(2) 0.028(2) -0.0001(18) 0.0049(19) -0.0008(17)
C21 0.037(3) 0.027(2) 0.027(2) 0.0087(18) 0.0006(18) 0.0016(18)
C22 0.030(2) 0.026(2) 0.026(2) 0.0023(17) 0.0043(17) -0.0005(17)
C23 0.028(2) 0.0242(19) 0.0162(18) -0.0014(16) 0.0023(16) -0.0013(15)
C24 0.029(2) 0.0231(19) 0.0161(18) 0.0004(16) 0.0027(16) -0.0014(15)
N25 0.0222(18) 0.0271(17) 0.0224(17) -0.0028(13) 0.0042(14) -0.0007(14)
N26 0.0217(18) 0.0211(16) 0.0245(17) -0.0014(13) 0.0043(13) -0.0013(13)
N27 0.0276(19) 0.0224(16) 0.0228(17) 0.0009(13) 0.0051(14) -0.0007(13)
N28 0.0268(19) 0.0216(16) 0.0225(16) 0.0005(13) 0.0000(14) -0.0024(13)
Cl29 0.0364(6) 0.0346(5) 0.0250(5) -0.0008(4) 0.0040(4) -0.0059(4)
Cl30 0.0362(6) 0.0416(6) 0.0401(6) -0.0046(5) 0.0036(5) -0.0008(5)
Co31 0.0218(3) 0.0206(3) 0.0213(3) -0.0008(2) 0.0029(2) -0.0015(2)
C32 0.028(2) 0.029(2) 0.033(2) -0.0009(17) 0.0026(18) 0.0016(18)
C33 0.026(2) 0.043(3) 0.033(2) -0.0005(19) 0.0026(19) 0.002(2)
C34 0.029(2) 0.049(3) 0.024(2) 0.008(2) 0.0034(18) 0.0016(19)
C35 0.036(3) 0.032(2) 0.021(2) 0.0089(18) 0.0043(18) 0.0051(17)
C36 0.046(3) 0.032(2) 0.027(2) 0.014(2) 0.013(2) 0.0041(18)
C37 0.054(3) 0.026(2) 0.036(2) 0.011(2) 0.015(2) 0.0034(19)
C38 0.055(3) 0.025(2) 0.024(2) 0.002(2) 0.013(2) -0.0034(17)
C39 0.057(3) 0.022(2) 0.043(3) -0.006(2) 0.013(2) -0.0049(19)
C40 0.046(3) 0.037(2) 0.043(3) -0.015(2) 0.008(2) -0.007(2)
C41 0.034(3) 0.034(2) 0.036(2) -0.0053(19) 0.006(2) -0.0031(19)
C42 0.033(2) 0.027(2) 0.0225(19) 0.0014(17) 0.0052(17) 0.0036(17)
C43 0.036(3) 0.025(2) 0.0200(19) 0.0002(17) 0.0054(17) 0.0007(16)
C44 0.033(3) 0.030(2) 0.030(2) 0.0017(18) -0.0015(19) -0.0015(18)
C45 0.034(3) 0.031(2) 0.043(3) -0.0003(19) -0.004(2) -0.010(2)
C46 0.023(2) 0.026(2) 0.054(3) -0.0022(17) 0.001(2) -0.009(2)
C47 0.023(2) 0.022(2) 0.047(3) 0.0032(16) 0.003(2) -0.0008(19)
C48 0.025(2) 0.026(2) 0.059(3) 0.0021(17) 0.010(2) 0.007(2)
C49 0.028(2) 0.034(2) 0.048(3) 0.0052(18) 0.011(2) 0.015(2)
C50 0.020(2) 0.034(2) 0.033(2) 0.0038(17) 0.0077(17) 0.0060(18)
C51 0.028(2) 0.043(3) 0.035(2) 0.0075(19) 0.0102(19) 0.010(2)
C52 0.030(2) 0.045(3) 0.024(2) 0.0068(19) 0.0065(18) -0.0045(19)
C53 0.025(2) 0.033(2) 0.026(2) 0.0029(17) 0.0034(17) -0.0055(17)
C54 0.023(2) 0.023(2) 0.033(2) 0.0039(16) 0.0039(17) 0.0013(17)
C55 0.021(2) 0.027(2) 0.034(2) 0.0037(16) 0.0059(17) 0.0038(18)
N56 0.027(2) 0.0246(17) 0.0257(17) 0.0038(14) 0.0025(15) 0.0025(14)
N57 0.028(2) 0.0289(18) 0.0283(18) -0.0022(14) 0.0022(15) -0.0009(15)
N58 0.0246(19) 0.0247(17) 0.0294(18) 0.0005(14) 0.0027(15) -0.0011(14)
N59 0.0238(19) 0.0307(18) 0.0289(18) 0.0013(14) 0.0032(15) 0.0009(15)
Cl60 0.0389(6) 0.0300(5) 0.0286(5) 0.0047(4) 0.0046(5) 0.0049(4)
O61 0.059(2) 0.0162(13) 0.0103(12) 0.0070(12) 0.0077(12) 0.0051(10)
Co62 0.0252(3) 0.0215(3) 0.0255(3) 0.0012(2) 0.0022(2) -0.0001(2)
O63 0.048(2) 0.076(3) 0.075(3) -0.010(2) 0.016(2) 0.019(2)
O64 0.084(3) 0.063(3) 0.045(2) -0.007(2) -0.008(2) 0.0013(19)
O65 0.095(3) 0.041(2) 0.0360(19) 0.0110(19) -0.001(2) -0.0031(15)
O66 0.062(3) 0.155(5) 0.122(5) 0.044(3) 0.041(3) 0.016(4)
O67 0.114(5) 0.181(7) 0.152(6) -0.054(5) 0.042(5) -0.021(5)
O68 0.044(5) 0.092(6) 0.070(5) -0.024(4) 0.031(4) -0.032(5)
O69 0.128(9) 0.077(6) 0.041(5) 0.008(6) 0.031(5) 0.005(4)
Cl70 0.0355(12) 0.0381(11) 0.0271(10) -0.0052(9) 0.0050(9) -0.0021(9)
Cl71 0.0491(16) 0.0495(14) 0.0548(15) 0.0151(11) 0.0154(12) 0.0187(12)

loop_
_atom_type_symbol
_atom_type_description
_atom_type_scat_dispersion_real
_atom_type_scat_dispersion_imag
_atom_type_scat_source
C C 0.0033 0.0016 'International Tables Vol C Tables 4.2.6.8 and 6.1.1.4'
H H 0.0000 0.0000 'International Tables Vol C Tables 4.2.6.8 and 6.1.1.4'
N N 0.0061 0.0033 'International Tables Vol C Tables 4.2.6.8 and 6.1.1.4'
Cl Cl 0.1484 0.1585 'International Tables Vol C Tables 4.2.6.8 and 6.1.1.4'
Co Co 0.3494 0.9721 'International Tables Vol C Tables 4.2.6.8 and 6.1.1.4'
O O 0.0106 0.0060 'International Tables Vol C Tables 4.2.6.8 and 6.1.1.4'

loop_
_geom_angle_atom_site_label_1
_geom_angle_atom_site_label_2
_geom_angle_atom_site_label_3
_geom_angle
N25 C1 C2 122.4(4)
N25 C1 H1 118.8
C2 C1 H1 118.8
C3 C2 C1 119.8(4)
C3 C2 H2 120.1
C1 C2 H2 120.1
C2 C3 C4 119.7(4)
C2 C3 H3 120.2
C4 C3 H3 120.2
C3 C4 C11 116.8(3)
C3 C4 C5 124.3(3)
C11 C4 C5 119.0(3)
C6 C5 C4 121.5(3)
C6 C5 H5 119.3
C4 C5 H5 119.3
C5 C6 C7 120.8(3)
C5 C6 H6 119.6
C7 C6 H6 119.6
C12 C7 C8 117.3(4)
C12 C7 C6 119.3(3)
C8 C7 C6 123.4(3)
C9 C8 C7 119.0(4)
C9 C8 H8 120.5
C7 C8 H8 120.5
C8 C9 C10 119.5(4)
C8 C9 H9 120.2
C10 C9 H9 120.2
N26 C10 C9 123.4(4)
N26 C10 H10 118.3
C9 C10 H10 118.3
N25 C11 C4 123.0(3)
N25 C11 C12 117.4(3)
C4 C11 C12 119.5(3)
N26 C12 C7 123.1(3)
N26 C12 C11 117.0(3)
C7 C12 C11 119.9(3)
N27 C13 C14 123.9(4)
N27 C13 H13 118.0
C14 C13 H13 118.0
C15 C14 C13 119.2(4)
C15 C14 H14 120.4
C13 C14 H14 120.4
C14 C15 C16 119.2(4)
C14 C15 H15 120.4
C16 C15 H15 120.4
C23 C16 C15 117.7(3)
C23 C16 C17 119.1(4)
C15 C16 C17 123.2(4)
C18 C17 C16 120.7(4)
C18 C17 H17 119.6
C16 C17 H17 119.6
C17 C18 C19 121.0(4)
C17 C18 H18 119.5
C19 C18 H18 119.5
C24 C19 C20 116.9(4)
C24 C19 C18 120.0(4)
C20 C19 C18 123.1(4)
C21 C20 C19 119.2(4)
C21 C20 H20 120.4
C19 C20 H20 120.4
C20 C21 C22 119.5(4)
C20 C21 H21 120.3
C22 C21 H21 120.3
N28 C22 C21 122.9(4)
N28 C22 H22 118.6
C21 C22 H22 118.6
N27 C23 C16 122.6(4)
N27 C23 C24 116.7(3)
C16 C23 C24 120.8(3)
N28 C24 C19 123.0(4)
N28 C24 C23 118.5(3)
C19 C24 C23 118.5(4)
C1 N25 C11 118.4(3)
C1 N25 Co31 127.8(3)
C11 N25 Co31 113.9(2)
C10 N26 C12 117.7(3)
C10 N26 Co31 128.4(3)
C12 N26 Co31 113.9(2)
C13 N27 C23 117.4(3)
C13 N27 Co31 129.1(3)
C23 N27 Co31 113.5(3)
C22 N28 C24 118.5(3)
C22 N28 Co31 128.5(3)
C24 N28 Co31 112.8(2)
N27 Co31 N26 87.52(12)
N27 Co31 N25 93.52(12)
N26 Co31 N25 77.68(12)
N27 Co31 N28 78.28(12)
N26 Co31 N28 95.85(12)
N25 Co31 N28 169.87(13)
N27 Co31 Cl30 170.35(9)
N26 Co31 Cl30 87.39(9)
N25 Co31 Cl30 93.39(9)
N28 Co31 Cl30 94.10(9)
N27 Co31 Cl29 91.98(9)
N26 Co31 Cl29 172.58(9)
N25 Co31 Cl29 94.97(9)
N28 Co31 Cl29 91.29(9)
Cl30 Co31 Cl29 94.12(4)
N56 C32 C33 123.9(4)
N56 C32 H32 118.1
C33 C32 H32 118.1
C34 C33 C32 118.9(4)
C34 C33 H33 120.5
C32 C33 H33 120.5
C33 C34 C35 119.2(4)
C33 C34 H34 120.4
C35 C34 H34 120.4
C42 C35 C34 117.9(4)
C42 C35 C36 119.0(4)
C34 C35 C36 123.0(4)
C37 C36 C35 120.7(4)
C37 C36 H36 119.7
C35 C36 H36 119.7
C36 C37 C38 121.6(4)
C36 C37 H37 119.2
C38 C37 H37 119.2
C39 C38 C43 117.7(4)
C39 C38 C37 123.5(4)
C43 C38 C37 118.8(4)
C40 C39 C38 119.0(4)
C40 C39 H39 120.5
C38 C39 H39 120.5
C39 C40 C41 119.4(4)
C39 C40 H40 120.3
C41 C40 H40 120.3
N57 C41 C40 123.1(4)
N57 C41 H41 118.5
C40 C41 H41 118.5
N56 C42 C35 122.6(4)
N56 C42 C43 116.9(4)
C35 C42 C43 120.5(4)
N57 C43 C38 122.9(4)
N57 C43 C42 117.8(4)
C38 C43 C42 119.3(4)
N58 C44 C45 122.9(4)
N58 C44 H44 118.5
C45 C44 H44 118.5
C46 C45 C44 119.0(4)
C46 C45 H45 120.5
C44 C45 H45 120.5
C45 C46 C47 119.6(4)
C45 C46 H46 120.2
C47 C46 H46 120.2
C54 C47 C46 117.3(4)
C54 C47 C48 118.9(4)
C46 C47 C48 123.8(4)
C49 C48 C47 121.8(4)
C49 C48 H48 119.1
C47 C48 H48 119.1
C48 C49 C50 121.2(4)
C48 C49 H49 119.4
C50 C49 H49 119.4
C55 C50 C51 118.1(4)
C55 C50 C49 117.9(4)
C51 C50 C49 124.0(4)
C52 C51 C50 119.1(4)
C52 C51 H51 120.5
C50 C51 H51 120.5
C51 C52 C53 119.5(4)
C51 C52 H52 120.2
C53 C52 H52 120.2
N59 C53 C52 122.8(4)
N59 C53 H53 118.6
C52 C53 H53 118.6
N58 C54 C47 122.7(4)
N58 C54 C55 117.9(3)
C47 C54 C55 119.3(4)
N59 C55 C50 122.5(4)
N59 C55 C54 116.6(3)
C50 C55 C54 120.9(4)
C32 N56 C42 117.4(4)
C32 N56 Co62 129.0(3)
C42 N56 Co62 113.5(3)
C41 N57 C43 117.9(4)
C41 N57 Co62 128.3(3)
C43 N57 Co62 113.6(3)
C44 N58 C54 118.5(3)
C44 N58 Co62 127.7(3)
C54 N58 Co62 113.8(3)
C53 N59 C55 117.9(3)
C53 N59 Co62 128.4(3)
C55 N59 Co62 113.7(3)
Co62 O61 H61A 114.4
Co62 O61 H61B 112.3
H61A O61 H61B 113.5
N58 Co62 N59 77.83(13)
N58 Co62 N57 170.22(13)
N59 Co62 N57 98.17(13)
N58 Co62 N56 93.24(13)
N59 Co62 N56 87.77(13)
N57 Co62 N56 77.60(13)
N58 Co62 O61 96.96(11)
N59 Co62 O61 88.36(11)
N57 Co62 O61 91.80(11)
N56 Co62 O61 168.08(11)
N58 Co62 Cl60 93.09(9)
N59 Co62 Cl60 170.85(10)
N57 Co62 Cl60 90.98(9)
N56 Co62 Cl60 93.99(9)
O61 Co62 Cl60 91.62(7)
H63A O63 H63B 118.4
H64A O64 H64B 98.3
H65A O65 H65B 115.3
H66A O66 H66B 123.7

loop_
_geom_bond_atom_site_label_1
_geom_bond_atom_site_label_2
_geom_bond_distance
C1 N25 1.332(5)
C1 C2 1.397(6)
C1 H1 0.9500
C2 C3 1.369(6)
C2 H2 0.9500
C3 C4 1.409(5)
C3 H3 0.9500
C4 C11 1.415(5)
C4 C5 1.434(5)
C5 C6 1.356(6)
C5 H5 0.9500
C6 C7 1.434(5)
C6 H6 0.9500
C7 C12 1.409(5)
C7 C8 1.416(5)
C8 C9 1.379(6)
C8 H8 0.9500
C9 C10 1.396(6)
C9 H9 0.9500
C10 N26 1.327(5)
C10 H10 0.9500
C11 N25 1.356(5)
C11 C12 1.440(5)
C12 N26 1.366(5)
C13 N27 1.325(5)
C13 C14 1.387(6)
C13 H13 0.9500
C14 C15 1.379(6)
C14 H14 0.9500
C15 C16 1.406(6)
C15 H15 0.9500
C16 C23 1.405(6)
C16 C17 1.436(5)
C17 C18 1.361(6)
C17 H17 0.9500
C18 C19 1.435(6)
C18 H18 0.9500
C19 C24 1.409(5)
C19 C20 1.418(6)
C20 C21 1.374(6)
C20 H20 0.9500
C21 C22 1.395(6)
C21 H21 0.9500
C22 N28 1.324(5)
C22 H22 0.9500
C23 N27 1.375(5)
C23 C24 1.443(5)
C24 N28 1.352(5)
N25 Co31 2.143(3)
N26 Co31 2.138(3)
N27 Co31 2.136(3)
N28 Co31 2.152(3)
Cl29 Co31 2.4279(11)
Cl30 Co31 2.4269(13)
C32 N56 1.326(5)
C32 C33 1.388(6)
C32 H32 0.9500
C33 C34 1.379(6)
C33 H33 0.9500
C34 C35 1.403(6)
C34 H34 0.9500
C35 C42 1.400(6)
C35 C36 1.441(6)
C36 C37 1.349(7)
C36 H36 0.9500
C37 C38 1.438(7)
C37 H37 0.9500
C38 C39 1.402(7)
C38 C43 1.414(6)
C39 C40 1.380(7)
C39 H39 0.9500
C40 C41 1.400(6)
C40 H40 0.9500
C41 N57 1.329(5)
C41 H41 0.9500
C42 N56 1.370(5)
C42 C43 1.436(6)
C43 N57 1.358(5)
C44 N58 1.329(5)
C44 C45 1.403(6)
C44 H44 0.9500
C45 C46 1.376(6)
C45 H45 0.9500
C46 C47 1.413(6)
C46 H46 0.9500
C47 C54 1.411(5)
C47 C48 1.421(6)
C48 C49 1.344(7)
C48 H48 0.9500
C49 C50 1.450(6)
C49 H49 0.9500
C50 C55 1.397(6)
C50 C51 1.403(6)
C51 C52 1.367(6)
C51 H51 0.9500
C52 C53 1.405(6)
C52 H52 0.9500
C53 N59 1.324(5)
C53 H53 0.9500
C54 N58 1.357(5)
C54 C55 1.437(6)
C55 N59 1.370(5)
N56 Co62 2.150(3)
N57 Co62 2.145(3)
N58 Co62 2.133(3)
N59 Co62 2.144(3)
Cl60 Co62 2.4204(11)
O61 Co62 2.249(3)
O61 H61A 0.9089
O61 H61B 0.9027
O63 H63A 0.9084
O63 H63B 0.9251
O64 H64A 0.9254
O64 H64B 0.9145
O65 H65A 0.8780
O65 H65B 0.9492
O66 H66A 0.9152
O66 H66B 0.9243

loop_
_geom_hbond_atom_site_label_D
_geom_hbond_atom_site_label_H
_geom_hbond_atom_site_label_A
_geom_hbond_site_symmetry_A
_geom_hbond_distance_DH
_geom_hbond_distance_HA
_geom_hbond_distance_DA
_geom_hbond_angle_DHA
O61 H61A Cl30 3_565 0.91 2.17 3.080(3) 180
O61 H61B O67 3_566 0.90 1.77 2.670(7) 178
O63 H63A Cl29 . 0.91 2.19 3.102(4) 178
O63 H63B O64 . 0.93 1.81 2.737(6) 180
O64 H64A O69 . 0.93 2.13 3.055(9) 178
O64 H64A Cl71 . 0.93 2.05 2.973(4) 178
O64 H64B O68 . 0.91 1.90 2.816(10) 175
O64 H64B Cl70 . 0.91 2.12 3.032(4) 178
O65 H65A O69 . 0.88 2.12 2.959(11) 159
O65 H65A Cl71 . 0.88 2.21 3.035(4) 156
O65 H65B O68 . 0.95 2.01 2.939(8) 166
O65 H65B Cl70 . 0.95 2.08 3.028(4) 175
O66 H66A Cl60 3_566 0.92 2.30 3.217(5) 178
O66 H66B O69 . 0.92 2.02 2.943(11) 177
O66 H66B Cl71 . 0.92 1.92 2.845(6) 178
